data_2001617
loop_
_publ_author_name
'Xie, Z.-X.'
'Hu, S.-Z.'
'Chen, Z.-H.'
'Li, S.-A.'
'Shi, W.-P.'

_publ_section_title
;
 Redetermination of the structure of polymeric carboxyethylgermanium
 sesquioxide
;
_journal_issue 6
_journal_name_full 'Acta Crystallographica Section C'
_journal_page_first 1154
_journal_page_last 1156
_journal_paper_doi 10.1107/S0108270192012435
_journal_volume 49
_journal_year 1993
_chemical_formula_sum 'C6 H10 Ge2 O7'
_chemical_formula_weight 339.32
_space_group_crystal_system monoclinic
_space_group_IT_number 15
_space_group_name_Hall '-C 2yc'
_space_group_name_H-M_alt 'C 1 2/c 1'
_atom_type_scat_source 'IntTabIV pp. 99, 149'
_cell_angle_alpha 90.0
_cell_angle_beta 90.74(2)
_cell_angle_gamma 90.0
_cell_formula_units_Z 4
_cell_length_a 9.170(2)
_cell_length_b 4.8300(10)
_cell_length_c 22.584(9)
_cell_measurement_reflns_used 25
_cell_measurement_temperature 296
_cell_measurement_theta_max 16
_cell_measurement_theta_min 8
_cell_volume 1000.2(5)
_computing_data_collection
;SDP  (B. A. Frenz &
Associates, Inc., 1982)
;
_computing_data_reduction SDP
_computing_molecular_graphics 'ORTEPII (Johnson, 1976)'
_computing_structure_refinement SDP
_computing_structure_solution
;
MULTAN11/82
(Main, Fiske, Hull, Lessinger, Germain, Declercq & Woolfson, 1982)
;
_diffrn_measurement_device 'Enraf-Nonius CAD-4'
_diffrn_measurement_method \w/2\q
_diffrn_radiation_type 'Mo K\a'
_diffrn_radiation_wavelength 0.71073
_diffrn_reflns_av_R_equivalents 0.032
_diffrn_reflns_limit_h_max 11
_diffrn_reflns_limit_h_min -11
_diffrn_reflns_limit_k_max 0
_diffrn_reflns_limit_k_min -5
_diffrn_reflns_limit_l_max 27
_diffrn_reflns_limit_l_min 0
_diffrn_reflns_number 1018
_diffrn_reflns_theta_max 25.0
_diffrn_standards_decay_% 1
_diffrn_standards_interval_time 60
_diffrn_standards_number 3
_exptl_absorpt_coefficient_mu 5.943
_exptl_absorpt_correction_T_max 1.316
_exptl_absorpt_correction_T_min 0.653
_exptl_absorpt_correction_type
;
empirical (DIFABS; Walker & Stuart, 1983)
;
_exptl_crystal_colour Colourless
_exptl_crystal_density_diffrn 2.253
_exptl_crystal_size_max 0.16
_exptl_crystal_size_mid 0.10
_exptl_crystal_size_min 0.03
_refine_diff_density_max 0.868
_refine_diff_density_min -1.114
_refine_ls_extinction_method none
_refine_ls_goodness_of_fit_obs 5.542
_refine_ls_hydrogen_treatment refall
_refine_ls_number_parameters 93
_refine_ls_number_reflns 558
_refine_ls_R_factor_obs 0.0513
_refine_ls_shift/esd_max 0.10
_refine_ls_structure_factor_coef F
_refine_ls_weighting_scheme unit
_refine_ls_wR_factor_obs 0.0606
_reflns_number_observed 558
_reflns_number_total 992
_reflns_observed_criterion I>3\s(I)
_cod_data_source_file as1022.cif
_cod_data_source_block as1022_structure_1_of_1
_cod_depositor_comments
;
 Correcting space group symmetry operation list:
 1) Adding symmetry operations that are required by the '-C 2yc' space group:
    -x,-y,-z
    x+1/2,-y+1/2,z+1/2
    x+1/2,y+1/2,z
    x,-y,z+1/2

 Adding the space group number.

 Antanas Vaitkus,
 2017-07-20
;
_cod_original_cell_volume 1000.3
_cod_database_code 2001617

loop_
_space_group_symop_id
_space_group_symop_operation_xyz
1 x,y,z
2 -x+1/2,y-1/2,-z+1/2
3 -x,y,-z+1/2
4 -x+1/2,-y+1/2,-z
5 -x,-y,-z
6 x+1/2,-y+1/2,z+1/2
7 x+1/2,y+1/2,z
8 x,-y,z+1/2

loop_
_atom_site_label
_atom_site_fract_x
_atom_site_fract_y
_atom_site_fract_z
Ge .34110(10) .0652(3) .27696(6)
O(1) .500 -.089(3) .250
O(2) .2888(9) .296(2) .2209(4)
O(3) .1286(11) .513(3) .4671(5)
O(4) .3543(11) .618(3) .4453(5)
C(1) .3645(14) .224(3) .3545(7)
C(2) .2252(13) .296(4) .3841(6)
C(3) .2415(14) .493(3) .4358(6)
H1 .15(2) .64(5) .500(10)
H11 .410(10) .35(2) .354(5)
H12 .440(10) .10(3) .375(5)
H21 .19(2) .09(5) .404(9)
H22 .160(10) .36(3) .356(5)

loop_
_geom_angle_atom_site_label_1
_geom_angle_atom_site_label_2
_geom_angle_atom_site_label_3
_geom_angle_site_symmetry_1
_geom_angle_site_symmetry_2
_geom_angle_site_symmetry_3
_geom_angle
_geom_angle_publ_flag
O(1) Ge O(2) . . . 103.9(2) yes
O(1) Ge O(2) . . 2 105.1(2) yes
O(1) Ge C(1) . . . 113.7(2) yes
O(2) Ge O(2) . . 2 108.1(4) yes
O(2) Ge C(1) . . . 115.6(3) yes
O(2) Ge C(1) 2 . . 109.7(3) yes
Ge O(1) Ge . . 3 129.7(8) yes
Ge O(2) Ge . . 2 128.9(5) yes
Ge C(1) C(2) . . . 114.6(9) yes
C(1) C(2) C(3) . . . 115.0(10) yes
O(3) C(3) C(2) . . . 114.0(10) yes
O(4) C(3) C(2) . . . 122.0(10) yes
O(3) C(3) O(4) . . . 124.0(10) yes

loop_
_geom_bond_atom_site_label_1
_geom_bond_atom_site_label_2
_geom_bond_site_symmetry_1
_geom_bond_site_symmetry_2
_geom_bond_distance
_geom_bond_publ_flag
Ge O(1) . . 1.753(6) yes
Ge O(2) . . 1.749(9) yes
Ge O(2) . 2 1.765(9) yes
Ge C(1) . . 1.920(15) yes
C(1) C(2) . . 1.491(18) yes
C(2) C(3) . . 1.51(2) yes
C(3) O(3) . . 1.264(17) yes
C(3) O(4) . . 1.214(18) yes
O(3) O(4) . 4 2.666(18) yes
